data_2010266
loop_
_publ_author_name
'D\'iaz, E.'
'Fuentes Benitez, A.F.'
'Villafranca, E.V.'
'Jankowski, C.K.'

_publ_section_title
;
 3-Methyl-5-(2,6,6-trimethyl-1-cyclohexenyl)-2(5<i>H</i>)-furanone
;
_journal_issue 12
_journal_name_full 'Acta Crystallographica Section C'
_journal_page_first 2030
_journal_page_last 2032
_journal_paper_doi 10.1107/S0108270194003501
_journal_volume 50
_journal_year 1994
_chemical_formula_sum 'C14 H20 O2'
_chemical_formula_weight 220.3
_symmetry_cell_setting monoclinic
_symmetry_space_group_name_Hall '-P 2ybc'
_symmetry_space_group_name_H-M 'P 1 21/c 1'
_atom_type_scat_source IntTabIV
_cell_angle_alpha 90.
_cell_angle_beta 118.3(3)
_cell_angle_gamma 90.
_cell_formula_units_Z 4
_cell_length_a 11.828(2)
_cell_length_b 10.284(2)
_cell_length_c 11.790(2)
_cell_measurement_reflns_used 25
_cell_measurement_temperature 297.0
_cell_measurement_theta_max 12.05
_cell_measurement_theta_min 6.06
_cell_volume 1263(4)
_diffrn_measurement_device 'Siemens P3/F'
_diffrn_measurement_method 2\q:\q
_diffrn_radiation_type CuK\a
_diffrn_radiation_wavelength 1.5418
_diffrn_reflns_av_R_equivalents 0.019
_diffrn_reflns_limit_h_max 11
_diffrn_reflns_limit_h_min 0
_diffrn_reflns_limit_k_max 10
_diffrn_reflns_limit_k_min 0
_diffrn_reflns_limit_l_max 11
_diffrn_reflns_limit_l_min -11
_diffrn_reflns_number 1488
_diffrn_reflns_theta_max 50
_diffrn_standards_decay_% .0
_diffrn_standards_interval_count 50
_diffrn_standards_number 2
_exptl_absorpt_coefficient_mu 0.60
_exptl_absorpt_correction_type none
_exptl_crystal_colour colorless
_exptl_crystal_density_diffrn 1.159
_exptl_crystal_description prisms
_exptl_crystal_size_max 0.38
_exptl_crystal_size_mid 0.32
_exptl_crystal_size_min 0.30
_refine_diff_density_max 0.40
_refine_diff_density_min -0.35
_refine_ls_extinction_method none
_refine_ls_goodness_of_fit_obs 1.14
_refine_ls_hydrogen_treatment noref
_refine_ls_number_parameters 145
_refine_ls_number_reflns 1233
_refine_ls_R_factor_obs 0.081
_refine_ls_shift/esd_max 0.006
_refine_ls_structure_factor_coef F
_refine_ls_weighting_scheme unit
_refine_ls_wR_factor_obs 0.081
_reflns_number_observed 1233
_reflns_number_total 1302
_reflns_observed_criterion F~o~>3\s(F~o~)
_cod_data_source_file cr1103.cif
_cod_data_source_block cr1103a
_cod_original_cell_volume 1262.72
_cod_original_sg_symbol_H-M 'P 21/c'
_cod_database_code 2010266

loop_
_atom_site_label
_atom_site_fract_x
_atom_site_fract_y
_atom_site_fract_z
_atom_site_U_iso_or_equiv
O(1) .8352(3) .0102(3) .4146(3) .054(2)
O(2) .8354(4) -.1504(4) .2873(4) .081(2)
C(2) .8309(5) -.1170(5) .3813(5) .056(3)
C(3) .8203(5) -.1959(5) .4802(5) .051(3)
C(4) .8178(5) -.1165(5) .5679(5) .047(2)
C(5) .8281(5) .0219(5) .5335(4) .045(2)
C(6) .8122(6) -.3408(5) .4713(6) .073(3)
C(1') .6040(5) .1079(4) .4289(4) .043(2)
C(2') .7248(5) .1155(4) .5227(4) .040(2)
C(3') .7719(5) .2210(5) .6266(5) .050(2)
C(4') .6595(6) .2940(6) .6225(7) .090(4)
C(5') .5568(7) .3241(6) .4971(7) .100(4)
C(6') .5026(5) .2057(5) .4133(5) .066(3)
C(7') .5509(5) .0046(5) .3267(5) .056(2)
C(8') .8649(5) .3125(5) .6108(5) .067(3)
C(9') .8427(7) .1593(6) .7602(5) .087(4)
H(1) .8110(10) -.1440(10) .6420(10) .06
H(2) .9020(10) .0620(10) .6030(10) .06
H(3) .8170(10) -.3690(10) .3960(10) .06
H(4) .7320(10) -.3690(10) .4660(10) .06
H(5) .8820(10) -.3780(10) .5470(10) .06
H(6) .6910(10) .3740(10) .6680(10) .06
H(7) .6250(10) .2420(10) .6660(10) .06
H(8) .4890(10) .3660(10) .5070(10) .06
H(9) .5890(10) .3830(10) .4550(10) .06
H(11) .4430(10) .1650(10) .4350(10) .06
H(10) .4590(10) .2330(10) .3250(10) .06
H(12) .6180(10) -.0560(10) .3390(10) .06
H(13) .5190(10) .0440(10) .2430(10) .06
H(14) .4830(10) -.0400(10) .3320(10) .06
H(15) .8220(10) .3530(10) .5270(10) .06
H(16) .9380(10) .2640(10) .6190(10) .06
H(17) .8930(10) .3780(10) .6160(10) .06
H(18) .9160(10) .1120(10) .7670(10) .06
H(19) .7860(10) .1010(10) .7730(10) .06
H(20) .8710(10) .2260(10) .8250(10) .06

loop_
_geom_angle_atom_site_label_1
_geom_angle_atom_site_label_2
_geom_angle_atom_site_label_3
_geom_angle
_geom_angle_publ_flag
C(2) O(1) C(5) 110.4(4) yes
O(1) C(2) C(3) 107.9(5) yes
C(2) C(3) C(4) 108.6(5) yes
C(4) C(3) C(6) 130.0(6) yes
O(1) C(5) C(4) 103.4(4) yes
C(4) C(5) C(2') 117.4(5) yes
C(2') C(1') C(7') 125.7(5) yes
C(5) C(2') C(1') 122.6(4) yes
C(1') C(2') C(3') 123.2(5) yes
C(2') C(3') C(8') 110.5(5) yes
C(2') C(3') C(9') 110.2(4) yes
C(8') C(3') C(9') 107.9(4) yes
C(4') C(5') C(6') 113.0(5) yes
O(1) C(2) O(2) 122.4(6) yes
O(2) C(2) C(3) 129.7(5) yes
C(2) C(3) C(6) 121.4(6) yes
C(3) C(4) C(5) 109.8(5) yes
O(1) C(5) C(2') 112.7(3) yes
C(2') C(1') C(6') 122.7(4) yes
C(6') C(1') C(7') 111.6(4) yes
C(5) C(2') C(3') 114.2(4) yes
C(2') C(3') C(4') 110.2(4) yes
C(4') C(3') C(8') 111.4(5) yes
C(4') C(3') C(9') 106.5(6) yes
C(3') C(4') C(5') 116.4(7) yes
C(1') C(6') C(5') 113.1(4) yes

loop_
_geom_bond_atom_site_label_1
_geom_bond_atom_site_label_2
_geom_bond_distance
_geom_bond_publ_flag
O(1) C(2) 1.360(6) yes
O(2) C(2) 1.185(9) yes
C(3) C(4) 1.329(8) yes
C(4) C(5) 1.501(7) yes
C(1') C(2') 1.331(6) yes
C(1') C(7') 1.502(7) yes
C(3') C(4') 1.510(10) yes
C(3') C(9') 1.528(7) yes
C(5') C(6') 1.507(8) yes
O(1) C(5) 1.449(7) yes
C(2) C(3) 1.474(9) yes
C(3) C(6) 1.494(7) yes
C(5) C(2') 1.513(7) yes
C(1') C(6') 1.508(8) yes
C(2') C(3') 1.530(6) yes
C(3') C(8') 1.524(9) yes
C(4') C(5') 1.434(8) yes
